data_2238688
loop_
_publ_author_name
'Mili, Assia'
'Benosmane, Ali'
'Benaouida, Mohamed Amine'
'Bouchoul, Abdelkader'
'Bouaoud, Salah Eddine'

_publ_section_title
;
 (<i>E</i>)-1-(3-Formylphenyl)-2-(2-oxidonaphthalen-1-yl)diazen-1-ium
;
_journal_coeditor_code XU5735
_journal_issue 10
_journal_name_full 'Acta Crystallographica Section E'
_journal_page_first o1498
_journal_paper_doi 10.1107/S1600536813024112
_journal_volume 69
_journal_year 2013
_chemical_formula_iupac 'C17 H12 N2 O2'
_chemical_formula_moiety 'C17 H12 N2 O2'
_chemical_formula_sum 'C17 H12 N2 O2'
_chemical_formula_weight 276.29
_chemical_name_systematic
;
(<i>E</i>)-1-(3-Formylphenyl)-2-(2-oxidonaphthalen-1-yl)diazen-1-ium
;
_space_group_IT_number 14
_symmetry_cell_setting monoclinic
_symmetry_space_group_name_Hall '-P 2ybc'
_symmetry_space_group_name_H-M 'P 1 21/c 1'
_atom_sites_solution_hydrogens geom
_atom_sites_solution_primary direct
_atom_sites_solution_secondary difmap
_audit_creation_method SHELXL-97
_cell_angle_alpha 90.00
_cell_angle_beta 94.624(16)
_cell_angle_gamma 90.00
_cell_formula_units_Z 4
_cell_length_a 5.601(4)
_cell_length_b 7.780(5)
_cell_length_c 29.70(2)
_cell_measurement_reflns_used 3964
_cell_measurement_temperature 293(2)
_cell_measurement_theta_max 30.7
_cell_measurement_theta_min 1.3
_cell_volume 1290.0(15)
_computing_cell_refinement 'DENZO and SCALEPACK (Otwinowski & Minor, 1997)'
_computing_data_collection 'KappaCCD Server Software (Nonius, 1999)'
_computing_data_reduction 'DENZO and SCALEPACK (Otwinowski & Minor, 1997)'
_computing_molecular_graphics 'ORTEP-3 for Windows (Farrugia, 2012)'
_computing_publication_material 'SHELXL97 (Sheldrick, 2008)'
_computing_structure_refinement 'SHELXL97 (Sheldrick, 2008)'
_computing_structure_solution 'SHELXS97 (Sheldrick, 2008)'
_diffrn_ambient_temperature 293(2)
_diffrn_measured_fraction_theta_full 0.990
_diffrn_measured_fraction_theta_max 0.990
_diffrn_measurement_device '95mm CCD camera on \k-goniostat'
_diffrn_measurement_device_type 'Nonius KappaCCD'
_diffrn_measurement_method 'CCD rotation images, thick slices'
_diffrn_radiation_monochromator graphite
_diffrn_radiation_source 'fine-focus sealed tube'
_diffrn_radiation_type MoK\a
_diffrn_radiation_wavelength 0.71073
_diffrn_reflns_av_R_equivalents 0.0776
_diffrn_reflns_av_sigmaI/netI 0.0751
_diffrn_reflns_limit_h_max 7
_diffrn_reflns_limit_h_min -7
_diffrn_reflns_limit_k_max 11
_diffrn_reflns_limit_k_min -11
_diffrn_reflns_limit_l_max 42
_diffrn_reflns_limit_l_min -42
_diffrn_reflns_number 16470
_diffrn_reflns_theta_full 30.71
_diffrn_reflns_theta_max 30.71
_diffrn_reflns_theta_min 1.38
_exptl_absorpt_coefficient_mu 0.095
_exptl_absorpt_correction_type none
_exptl_crystal_colour red
_exptl_crystal_density_diffrn 1.423
_exptl_crystal_density_method 'not measured'
_exptl_crystal_description needle
_exptl_crystal_F_000 576
_exptl_crystal_size_max 0.09
_exptl_crystal_size_mid 0.04
_exptl_crystal_size_min 0.01
_refine_diff_density_max 0.242
_refine_diff_density_min -0.229
_refine_ls_extinction_method none
_refine_ls_goodness_of_fit_ref 1.007
_refine_ls_hydrogen_treatment mixed
_refine_ls_matrix_type full
_refine_ls_number_parameters 194
_refine_ls_number_reflns 3963
_refine_ls_number_restraints 0
_refine_ls_restrained_S_all 1.007
_refine_ls_R_factor_all 0.1272
_refine_ls_R_factor_gt 0.0573
_refine_ls_shift/su_max 0.002
_refine_ls_shift/su_mean 0.000
_refine_ls_structure_factor_coef Fsqd
_refine_ls_weighting_details 'calc w=1/[\s^2^(Fo^2^)+(0.0680P)^2^+0.0107P] where P=(Fo^2^+2Fc^2^)/3'
_refine_ls_weighting_scheme calc
_refine_ls_wR_factor_gt 0.1249
_refine_ls_wR_factor_ref 0.1543
_reflns_number_gt 2155
_reflns_number_total 3964
_reflns_threshold_expression I>2sigma(I)
_cod_data_source_file xu5735.cif
_cod_data_source_block I
_cod_original_sg_symbol_H-M 'P 21/c'
_cod_database_code 2238688

loop_
_symmetry_equiv_pos_as_xyz
'x, y, z'
'-x, y+1/2, -z+1/2'
'-x, -y, -z'
'x, -y-1/2, z-1/2'

loop_
_atom_site_type_symbol
_atom_site_label
_atom_site_fract_x
_atom_site_fract_y
_atom_site_fract_z
_atom_site_U_iso_or_equiv
_atom_site_adp_type
_atom_site_calc_flag
_atom_site_refinement_flags
_atom_site_occupancy
_atom_site_symmetry_multiplicity
O O1 1.1128(2) 0.36260(19) 0.05566(4) 0.0354(4) Uani d . 1 1
O O2 -0.0805(2) 0.98626(19) 0.12237(5) 0.0382(4) Uani d . 1 1
N N1 0.7771(3) 0.5614(2) 0.07936(5) 0.0262(4) Uani d . 1 1
N N2 0.8540(3) 0.53524(19) 0.12186(5) 0.0244(3) Uani d . 1 1
C C1 0.5770(3) 0.6695(2) 0.06949(6) 0.0236(4) Uani d . 1 1
C C2 0.4368(3) 0.7287(2) 0.10308(6) 0.0233(4) Uani d . 1 1
H H2 0.4746 0.6980 0.1331 0.028 Uiso calc R 1 1
C C3 0.2409(3) 0.8333(2) 0.09152(6) 0.0252(4) Uani d . 1 1
C C4 0.1826(4) 0.8796(3) 0.04653(6) 0.0311(5) Uani d . 1 1
H H4 0.0514 0.9500 0.0388 0.037 Uiso calc R 1 1
C C5 0.3226(4) 0.8194(3) 0.01347(7) 0.0339(5) Uani d . 1 1
H H5 0.2836 0.8488 -0.0166 0.041 Uiso calc R 1 1
C C6 0.5206(4) 0.7156(3) 0.02464(6) 0.0307(5) Uani d . 1 1
H H6 0.6147 0.6772 0.0023 0.037 Uiso calc R 1 1
C C7 1.0448(3) 0.4360(2) 0.13145(6) 0.0244(4) Uani d . 1 1
C C8 1.1796(3) 0.3516(2) 0.09708(6) 0.0275(4) Uani d . 1 1
C C9 1.3961(3) 0.2599(2) 0.11294(7) 0.0299(4) Uani d . 1 1
H H9 1.4850 0.2050 0.0921 0.036 Uiso calc R 1 1
C C10 1.4711(3) 0.2523(2) 0.15691(7) 0.0289(4) Uani d . 1 1
H H10 1.6132 0.1947 0.1654 0.035 Uiso calc R 1 1
C C11 1.3401(3) 0.3301(2) 0.19198(6) 0.0260(4) Uani d . 1 1
C C12 1.1257(3) 0.4201(2) 0.17941(6) 0.0231(4) Uani d . 1 1
C C13 0.9988(3) 0.4950(2) 0.21333(6) 0.0262(4) Uani d . 1 1
H H13 0.8574 0.5543 0.2054 0.031 Uiso calc R 1 1
C C14 1.0815(3) 0.4817(2) 0.25807(6) 0.0291(4) Uani d . 1 1
H H14 0.9957 0.5322 0.2801 0.035 Uiso calc R 1 1
C C15 1.2930(4) 0.3929(2) 0.27070(7) 0.0306(5) Uani d . 1 1
H H15 1.3478 0.3842 0.3010 0.037 Uiso calc R 1 1
C C16 1.4203(3) 0.3179(2) 0.23791(6) 0.0289(4) Uani d . 1 1
H H16 1.5610 0.2586 0.2464 0.035 Uiso calc R 1 1
C C17 0.0939(4) 0.8931(2) 0.12780(7) 0.0299(4) Uani d . 1 1
H H17 0.1386 0.8564 0.1571 0.036 Uiso calc R 1 1
H H1 0.862(5) 0.511(4) 0.0554(10) 0.079(9) Uiso d . 1 1

loop_
_atom_site_aniso_label
_atom_site_aniso_U_11
_atom_site_aniso_U_22
_atom_site_aniso_U_33
_atom_site_aniso_U_12
_atom_site_aniso_U_13
_atom_site_aniso_U_23
O1 0.0355(8) 0.0430(8) 0.0283(8) 0.0046(7) 0.0063(6) -0.0055(6)
O2 0.0316(8) 0.0381(8) 0.0459(9) 0.0057(7) 0.0096(7) -0.0013(7)
N1 0.0251(8) 0.0315(9) 0.0222(8) 0.0016(7) 0.0040(7) 0.0001(7)
N2 0.0250(8) 0.0244(8) 0.0240(8) -0.0036(6) 0.0036(6) 0.0014(6)
C1 0.0221(9) 0.0239(9) 0.0250(9) -0.0017(7) 0.0026(7) 0.0012(7)
C2 0.0228(9) 0.0274(9) 0.0197(9) -0.0023(7) 0.0005(7) 0.0001(7)
C3 0.0236(9) 0.0261(9) 0.0261(10) -0.0037(8) 0.0020(7) -0.0011(8)
C4 0.0278(10) 0.0339(11) 0.0312(11) 0.0044(8) -0.0003(8) 0.0035(8)
C5 0.0372(12) 0.0425(12) 0.0217(9) 0.0040(9) 0.0002(8) 0.0050(9)
C6 0.0325(11) 0.0360(11) 0.0246(10) 0.0001(9) 0.0079(8) 0.0002(8)
C7 0.0225(9) 0.0224(9) 0.0289(10) -0.0012(7) 0.0048(8) 0.0007(7)
C8 0.0281(10) 0.0258(10) 0.0295(10) -0.0039(8) 0.0081(8) -0.0015(8)
C9 0.0253(10) 0.0283(10) 0.0374(12) 0.0005(8) 0.0104(8) -0.0037(8)
C10 0.0210(10) 0.0240(9) 0.0422(12) 0.0018(8) 0.0055(8) 0.0026(8)
C11 0.0223(9) 0.0221(9) 0.0339(10) -0.0032(7) 0.0037(8) 0.0015(8)
C12 0.0203(9) 0.0223(9) 0.0270(10) -0.0033(7) 0.0029(7) 0.0018(7)
C13 0.0254(9) 0.0252(9) 0.0284(10) 0.0016(8) 0.0056(8) 0.0014(8)
C14 0.0327(11) 0.0278(10) 0.0272(10) 0.0004(8) 0.0049(8) 0.0004(8)
C15 0.0368(11) 0.0270(10) 0.0271(10) -0.0039(8) -0.0035(9) 0.0036(8)
C16 0.0248(10) 0.0250(10) 0.0362(11) -0.0001(8) -0.0021(8) 0.0044(8)
C17 0.0293(10) 0.0297(10) 0.0310(11) 0.0003(8) 0.0040(8) -0.0023(8)

loop_
_atom_type_symbol
_atom_type_description
_atom_type_scat_dispersion_real
_atom_type_scat_dispersion_imag
_atom_type_scat_source
O O 0.0106 0.0060 'International Tables Vol C Tables 4.2.6.8 and 6.1.1.4'
N N 0.0061 0.0033 'International Tables Vol C Tables 4.2.6.8 and 6.1.1.4'
H H 0.0000 0.0000 'International Tables Vol C Tables 4.2.6.8 and 6.1.1.4'
C C 0.0033 0.0016 'International Tables Vol C Tables 4.2.6.8 and 6.1.1.4'

loop_
_geom_angle_atom_site_label_1
_geom_angle_atom_site_label_2
_geom_angle_atom_site_label_3
_geom_angle
N2 N1 C1 118.93(16)
N2 N1 H1 119.8(17)
C1 N1 H1 121.2(17)
N1 N2 C7 119.34(16)
C6 C1 C2 120.10(17)
C6 C1 N1 117.88(17)
C2 C1 N1 122.02(17)
C3 C2 C1 119.72(17)
C3 C2 H2 120.1
C1 C2 H2 120.1
C2 C3 C4 120.49(17)
C2 C3 C17 118.60(17)
C4 C3 C17 120.91(18)
C5 C4 C3 119.22(19)
C5 C4 H4 120.4
C3 C4 H4 120.4
C4 C5 C6 120.87(18)
C4 C5 H5 119.6
C6 C5 H5 119.6
C5 C6 C1 119.59(18)
C5 C6 H6 120.2
C1 C6 H6 120.2
N2 C7 C12 115.93(16)
N2 C7 C8 123.94(17)
C12 C7 C8 120.07(17)
O1 C8 C9 121.63(17)
O1 C8 C7 121.23(18)
C9 C8 C7 117.11(17)
C10 C9 C8 121.69(18)
C10 C9 H9 119.2
C8 C9 H9 119.2
C9 C10 C11 122.90(18)
C9 C10 H10 118.6
C11 C10 H10 118.6
C16 C11 C12 119.23(17)
C16 C11 C10 121.81(18)
C12 C11 C10 118.96(18)
C13 C12 C11 118.94(17)
C13 C12 C7 121.84(17)
C11 C12 C7 119.20(17)
C14 C13 C12 120.71(18)
C14 C13 H13 119.6
C12 C13 H13 119.6
C13 C14 C15 120.62(18)
C13 C14 H14 119.7
C15 C14 H14 119.7
C16 C15 C14 119.64(18)
C16 C15 H15 120.2
C14 C15 H15 120.2
C15 C16 C11 120.86(18)
C15 C16 H16 119.6
C11 C16 H16 119.6
O2 C17 C3 125.28(19)
O2 C17 H17 117.4
C3 C17 H17 117.4

loop_
_geom_bond_atom_site_label_1
_geom_bond_atom_site_label_2
_geom_bond_distance
O1 C8 1.260(2)
O2 C17 1.217(2)
N1 N2 1.316(2)
N1 C1 1.413(2)
N1 H1 0.97(3)
N2 C7 1.331(2)
C1 C6 1.391(3)
C1 C2 1.397(3)
C2 C3 1.387(3)
C2 H2 0.9300
C3 C4 1.397(3)
C3 C17 1.483(3)
C4 C5 1.387(3)
C4 H4 0.9300
C5 C6 1.390(3)
C5 H5 0.9300
C6 H6 0.9300
C7 C12 1.465(3)
C7 C8 1.472(3)
C8 C9 1.453(3)
C9 C10 1.340(3)
C9 H9 0.9300
C10 C11 1.454(3)
C10 H10 0.9300
C11 C16 1.405(3)
C11 C12 1.414(3)
C12 C13 1.405(3)
C13 C14 1.375(3)
C13 H13 0.9300
C14 C15 1.396(3)
C14 H14 0.9300
C15 C16 1.382(3)
C15 H15 0.9300
C16 H16 0.9300
C17 H17 0.9300

loop_
_geom_hbond_atom_site_label_D
_geom_hbond_atom_site_label_H
_geom_hbond_atom_site_label_A
_geom_hbond_site_symmetry_A
_geom_hbond_distance_DH
_geom_hbond_distance_HA
_geom_hbond_distance_DA
_geom_hbond_angle_DHA
N1 H1 O1 . 0.97(3) 1.83(3) 2.577(3) 133(3)
C6 H6 O1 3_765 0.93 2.41 3.327(4) 168
